data_7152264
loop_
_publ_author_name
'Mitra, Prithiba'
'Shome, Brateen'
'Ranjan De, Saroj'
'Sarkar, Anindya'
'Mal, Dipakranjan'

_publ_section_title
;
 Stereoselective synthesis of hydroxy stilbenoids and styrenes by
 atom-efficient olefination with thiophthalides.
;
_journal_issue 14
_journal_name_full 'Organic &amp; biomolecular chemistry'
_journal_page_first 2742
_journal_page_last 2752
_journal_paper_doi 10.1039/c2ob06991a
_journal_volume 10
_journal_year 2012
_chemical_formula_moiety 'C12 H12 O2 S'
_chemical_formula_sum 'C12 H12 O2 S'
_chemical_formula_weight 220.29
_chemical_name_systematic
;
?
;
_space_group_IT_number 2
_symmetry_cell_setting triclinic
_symmetry_Int_Tables_number 2
_symmetry_space_group_name_Hall '-P 1'
_symmetry_space_group_name_H-M 'P -1'
_atom_sites_solution_hydrogens geom
_atom_sites_solution_primary direct
_atom_sites_solution_secondary difmap
_audit_creation_date 2011-02-15T01:08:44-00:00
_audit_creation_method 'WinGX routine CIF_UPDATE'
_cell_angle_alpha 108.982(4)
_cell_angle_beta 90.709(4)
_cell_angle_gamma 90.925(5)
_cell_formula_units_Z 2
_cell_length_a 7.2317(19)
_cell_length_b 8.138(2)
_cell_length_c 9.500(3)
_cell_measurement_temperature 293(2)
_cell_volume 528.5(3)
_computing_structure_refinement 'SHELXL-97 (Sheldrick, 1997)'
_computing_structure_solution 'SHELXS-97 (Sheldrick, 1990)'
_diffrn_ambient_temperature 293(2)
_diffrn_measured_fraction_theta_full 0.979
_diffrn_measured_fraction_theta_max 0.947
_diffrn_radiation_monochromator graphite
_diffrn_radiation_type MoK\a
_diffrn_radiation_wavelength 0.71073
_diffrn_reflns_av_R_equivalents 0.0248
_diffrn_reflns_av_unetI/netI 0.0596
_diffrn_reflns_limit_h_max 9
_diffrn_reflns_limit_h_min -9
_diffrn_reflns_limit_k_max 10
_diffrn_reflns_limit_k_min -10
_diffrn_reflns_limit_l_max 12
_diffrn_reflns_limit_l_min -5
_diffrn_reflns_number 3447
_diffrn_reflns_theta_full 25
_diffrn_reflns_theta_max 28.32
_diffrn_reflns_theta_min 2.27
_exptl_absorpt_coefficient_mu 0.281
_exptl_absorpt_correction_type none
_exptl_crystal_colour colourless
_exptl_crystal_density_diffrn 1.384
_exptl_crystal_density_method 'not measured'
_exptl_crystal_description prism
_exptl_crystal_F_000 232
_exptl_crystal_size_max 0.2
_exptl_crystal_size_mid 0.2
_exptl_crystal_size_min 0.1
_refine_diff_density_max 0.732
_refine_diff_density_min -0.763
_refine_diff_density_rms 0.141
_refine_ls_extinction_method none
_refine_ls_goodness_of_fit_ref 1.161
_refine_ls_hydrogen_treatment constr
_refine_ls_matrix_type full
_refine_ls_number_parameters 136
_refine_ls_number_reflns 2491
_refine_ls_number_restraints 0
_refine_ls_restrained_S_all 1.161
_refine_ls_R_factor_all 0.1034
_refine_ls_R_factor_gt 0.068
_refine_ls_shift/su_max 0
_refine_ls_shift/su_mean 0
_refine_ls_structure_factor_coef Fsqd
_refine_ls_weighting_details 'calc w=1/[\s^2^(Fo^2^)+(0.0627P)^2^+1.8270P] where P=(Fo^2^+2Fc^2^)/3'
_refine_ls_weighting_scheme calc
_refine_ls_wR_factor_gt 0.1494
_refine_ls_wR_factor_ref 0.2205
_reflns_number_gt 1866
_reflns_number_total 2491
_reflns_threshold_expression >2sigma(I)
_cod_data_source_file c2ob06991a.txt
_cod_data_source_block 17jancm
_cod_depositor_comments
;
The following automatic conversions were performed:

'_symmetry_cell_setting' value 'Triclinic' changed to 'triclinic'
according to /home/saulius/struct/CIF-dictionaries/cif_core.dic
dictionary named 'cif_core.dic' version 2.4.1 from 2010-06-29.

Automatic conversion script
Id: cif_fix_values 1715 2011-07-08 13:25:40Z adriana 
;
_cod_original_sg_symbol_Hall -p1
_cod_original_sg_symbol_H-M p-1
_cod_database_code 7152264

loop_
_symmetry_equiv_pos_as_xyz
'x, y, z'
'-x, -y, -z'

loop_
_atom_site_label
_atom_site_type_symbol
_atom_site_fract_x
_atom_site_fract_y
_atom_site_fract_z
_atom_site_U_iso_or_equiv
_atom_site_adp_type
_atom_site_occupancy
_atom_site_symmetry_multiplicity
_atom_site_calc_flag
_atom_site_refinement_flags
C1 C 0.2305(5) 0.2906(5) 0.5714(4) 0.0200(7) Uani 1 1 d .
C2 C 0.2270(5) 0.4638(5) 0.5600(4) 0.0189(7) Uani 1 1 d .
C3 C 0.1672(5) 0.6004(5) 0.6815(4) 0.0229(8) Uani 1 1 d .
H011 H 0.1301 0.5795 0.7677 0.027 Uiso 1 1 calc R
C4 C 0.1634(5) 0.7664(5) 0.6733(5) 0.0272(9) Uani 1 1 d .
H008 H 0.1256 0.8583 0.7544 0.033 Uiso 1 1 calc R
C5 C 0.2165(5) 0.7958(5) 0.5428(5) 0.0264(9) Uani 1 1 d .
H009 H 0.2117 0.9075 0.5368 0.032 Uiso 1 1 calc R
C6 C 0.2761(5) 0.6615(5) 0.4226(5) 0.0248(8) Uani 1 1 d .
H5 H 0.3124 0.6843 0.3371 0.03 Uiso 1 1 calc R
C7 C 0.2830(5) 0.4922(5) 0.4268(4) 0.0210(8) Uani 1 1 d .
C8 C 0.3430(5) 0.3445(5) 0.3056(4) 0.0204(7) Uani 1 1 d .
C9 C 0.3460(5) 0.1863(5) 0.3195(4) 0.0233(8) Uani 1 1 d .
C10 C 0.3971(6) 0.0165(5) 0.2081(5) 0.0272(9) Uani 1 1 d .
H5R1 H 0.4692 -0.0487 0.2577 0.033 Uiso 1 1 calc R
H5R2 H 0.4736 0.0384 0.1327 0.033 Uiso 1 1 calc R
C11 C 0.2265(6) -0.0924(5) 0.1329(5) 0.0314(9) Uani 1 1 d .
H6R1 H 0.2651 -0.2005 0.0635 0.047 Uiso 1 1 calc R
H6R2 H 0.1567 -0.0299 0.0811 0.047 Uiso 1 1 calc R
H6R3 H 0.1507 -0.1151 0.2071 0.047 Uiso 1 1 calc R
C12 C 0.2035(6) 0.3881(6) 0.0455(5) 0.0307(9) Uani 1 1 d .
H2W1 H 0.2274 0.4038 -0.0485 0.046 Uiso 1 1 calc R
H2W2 H 0.1358 0.485 0.1069 0.046 Uiso 1 1 calc R
H2W3 H 0.1321 0.2829 0.0295 0.046 Uiso 1 1 calc R
O1 O 0.2904(4) 0.1595(3) 0.4480(3) 0.0236(6) Uani 1 1 d .
O2 O 0.1877(4) 0.2488(4) 0.6785(3) 0.0283(7) Uani 1 1 d .
S1 S 0.42115(14) 0.37414(14) 0.13757(12) 0.0279(3) Uani 1 1 d .

loop_
_atom_site_aniso_label
_atom_site_aniso_U_11
_atom_site_aniso_U_22
_atom_site_aniso_U_33
_atom_site_aniso_U_23
_atom_site_aniso_U_13
_atom_site_aniso_U_12
C1 0.0194(17) 0.0213(18) 0.0188(18) 0.0060(14) -0.0027(13) -0.0033(14)
C2 0.0177(16) 0.0229(18) 0.0167(17) 0.0075(14) -0.0049(13) -0.0041(13)
C3 0.0197(17) 0.0266(19) 0.0217(19) 0.0070(15) 0.0005(14) 0.0010(14)
C4 0.0224(19) 0.0232(19) 0.030(2) 0.0002(16) -0.0015(16) 0.0048(15)
C5 0.0247(19) 0.0205(19) 0.034(2) 0.0100(16) -0.0092(16) -0.0044(15)
C6 0.0216(18) 0.026(2) 0.031(2) 0.0161(17) -0.0038(15) -0.0046(15)
C7 0.0158(16) 0.0225(18) 0.0245(19) 0.0081(15) -0.0114(14) -0.0054(13)
C8 0.0178(17) 0.0239(18) 0.0197(18) 0.0075(14) 0.0023(13) -0.0007(14)
C9 0.0188(17) 0.028(2) 0.0224(19) 0.0071(15) -0.0008(14) 0.0002(14)
C10 0.028(2) 0.026(2) 0.025(2) 0.0046(16) 0.0010(16) 0.0043(16)
C11 0.036(2) 0.026(2) 0.027(2) 0.0017(17) -0.0048(17) 0.0027(17)
C12 0.028(2) 0.040(2) 0.027(2) 0.0152(18) -0.0061(17) -0.0025(18)
O1 0.0281(14) 0.0182(13) 0.0233(14) 0.0051(11) 0.0010(11) -0.0008(10)
O2 0.0399(17) 0.0274(15) 0.0198(14) 0.0108(12) 0.0025(12) -0.0031(12)
S1 0.0241(5) 0.0382(6) 0.0239(5) 0.0136(4) 0.0011(4) -0.0002(4)

loop_
_atom_type_symbol
_atom_type_description
_atom_type_scat_dispersion_real
_atom_type_scat_dispersion_imag
_atom_type_scat_source
C C 0.0033 0.0016 'International Tables Vol C Tables 4.2.6.8 and 6.1.1.4'
H H 0 0 'International Tables Vol C Tables 4.2.6.8 and 6.1.1.4'
O O 0.0106 0.006 'International Tables Vol C Tables 4.2.6.8 and 6.1.1.4'
S S 0.1246 0.1234 'International Tables Vol C Tables 4.2.6.8 and 6.1.1.4'

loop_
_geom_angle_atom_site_label_1
_geom_angle_atom_site_label_2
_geom_angle_atom_site_label_3
_geom_angle
O2 C1 O1 116.7(3)
O2 C1 C2 126.7(4)
O1 C1 C2 116.6(3)
C3 C2 C7 121.2(3)
C3 C2 C1 118.8(3)
C7 C2 C1 120.1(3)
C4 C3 C2 119.7(4)
C3 C4 C5 119.7(4)
C6 C5 C4 120.8(4)
C5 C6 C7 121.2(4)
C6 C7 C2 117.4(4)
C6 C7 C8 124.5(4)
C2 C7 C8 118.1(3)
C9 C8 C7 120.6(4)
C9 C8 S1 119.5(3)
C7 C8 S1 119.9(3)
C8 C9 O1 121.1(3)
C8 C9 C10 129.4(4)
O1 C9 C10 109.5(3)
C9 C10 C11 112.1(3)
C9 O1 C1 123.6(3)
C8 S1 C12 101.41(19)

loop_
_geom_bond_atom_site_label_1
_geom_bond_atom_site_label_2
_geom_bond_distance
C1 O2 1.215(5)
C1 O1 1.383(5)
C1 C2 1.449(5)
C2 C3 1.395(5)
C2 C7 1.420(5)
C3 C4 1.379(6)
C4 C5 1.394(6)
C5 C6 1.378(6)
C6 C7 1.393(5)
C7 C8 1.445(5)
C8 C9 1.337(6)
C8 S1 1.787(4)
C9 O1 1.371(5)
C9 C10 1.496(5)
C10 C11 1.533(6)
C12 S1 1.814(4)
